data_7035604
loop_
_publ_author_name
'Koch, Felix'
'Schubert, Hartmut'
'Sirsch, Peter'
'Berkefeld, Andreas'

_publ_section_title
;
 Binuclear complexes of Ni(i) from 4-terphenyldithiophenol.
;
_journal_issue 29
_journal_name_full 'Dalton transactions (Cambridge, England : 2003)'
_journal_page_first 13315
_journal_page_last 13324
_journal_paper_doi 10.1039/c5dt01178g
_journal_volume 44
_journal_year 2015
_chemical_formula_sum 'C52 H74 Ni O2 P2 S2'
_chemical_formula_weight 915.88
_chemical_properties_physical Moisture-sensitive
_space_group_crystal_system monoclinic
_space_group_IT_number 14
_space_group_name_Hall '-P 2ybc'
_space_group_name_H-M_alt 'P 1 21/c 1'
_symmetry_space_group_name_Hall '-P 2ybc'
_symmetry_space_group_name_H-M 'P 1 21/c 1'
_atom_sites_solution_hydrogens geom
_atom_sites_solution_primary direct
_atom_sites_solution_secondary difmap
_audit_update_record
;
2015-01-08 deposited with the CCDC.
2015-06-18 downloaded from the CCDC.
;
_cell_angle_alpha 90
_cell_angle_beta 91.7630(10)
_cell_angle_gamma 90
_cell_formula_units_Z 4
_cell_length_a 13.5105(2)
_cell_length_b 12.1898(2)
_cell_length_c 29.9385(5)
_cell_measurement_reflns_used 147
_cell_measurement_temperature 100.(2)
_cell_measurement_theta_max 26.0755
_cell_measurement_theta_min 3.9024
_cell_volume 4928.25(14)
_computing_cell_refinement 'APEX2 v2011.8-0 (Bruker AXS)'
_computing_data_collection 'Bruker APEX2'
_computing_data_reduction 'SAINT V7.68A (Bruker AXS, 2009)'
_computing_structure_refinement 'SHELXL-97 (Sheldrick, 2008)'
_computing_structure_solution 'SHELXL-2013 v2014/3 (Sheldrick, 2008)'
_diffrn_ambient_temperature 100.(2)
_diffrn_detector_area_resol_mean 8.3333
_diffrn_measured_fraction_theta_full 0.947
_diffrn_measured_fraction_theta_max 0.947
_diffrn_measurement_device_type 'Bruker APEX-II CCD'
_diffrn_measurement_method '\f and \w scans'
_diffrn_radiation_monochromator graphite
_diffrn_radiation_type MoK\a
_diffrn_radiation_wavelength 0.71073
_diffrn_reflns_av_R_equivalents 0.0223
_diffrn_reflns_av_sigmaI/netI 0.0328
_diffrn_reflns_limit_h_max 17
_diffrn_reflns_limit_h_min -17
_diffrn_reflns_limit_k_max 14
_diffrn_reflns_limit_k_min -11
_diffrn_reflns_limit_l_max 38
_diffrn_reflns_limit_l_min -38
_diffrn_reflns_number 27715
_diffrn_reflns_theta_full 27.50
_diffrn_reflns_theta_max 27.50
_diffrn_reflns_theta_min 1.36
_diffrn_source_type 'fine-focus sealed tube'
_exptl_absorpt_coefficient_mu 0.581
_exptl_absorpt_correction_T_max 0.91
_exptl_absorpt_correction_T_min 0.80
_exptl_absorpt_correction_type multi-scan
_exptl_absorpt_process_details 'SADABS V2008/1 (Bruker AXS)'
_exptl_crystal_colour 'dark purple'
_exptl_crystal_density_diffrn 1.234
_exptl_crystal_density_method 'not measured'
_exptl_crystal_description prism
_exptl_crystal_F_000 1968
_exptl_crystal_size_max 0.328
_exptl_crystal_size_mid 0.231
_exptl_crystal_size_min 0.158
_refine_diff_density_max 0.592
_refine_diff_density_min -0.774
_refine_ls_extinction_method none
_refine_ls_goodness_of_fit_ref 1.069
_refine_ls_hydrogen_treatment constr
_refine_ls_matrix_type full
_refine_ls_number_parameters 554
_refine_ls_number_reflns 10728
_refine_ls_number_restraints 0
_refine_ls_restrained_S_all 1.069
_refine_ls_R_factor_all 0.0536
_refine_ls_R_factor_gt 0.0390
_refine_ls_shift/su_max 0.002
_refine_ls_shift/su_mean 0.000
_refine_ls_structure_factor_coef Fsqd
_refine_ls_weighting_details 'calc w=1/[\s^2^(Fo^2^)+(0.0529P)^2^+4.4948P] where P=(Fo^2^+2Fc^2^)/3'
_refine_ls_weighting_scheme calc
_refine_ls_wR_factor_gt 0.0996
_refine_ls_wR_factor_ref 0.1114
_reflns_number_gt 8859
_reflns_number_total 10728
_reflns_threshold_expression >2sigma(I)
_cod_data_source_file c5dt01178g2.cif
_cod_data_source_block I
_cod_depositor_comments 'Adding full bibliography for 7035604--7035608.cif.'
_cod_database_code 7035604

loop_
_space_group_symop_operation_xyz
'x, y, z'
'-x, y+1/2, -z+1/2'
'-x, -y, -z'
'x, -y-1/2, z-1/2'

loop_
_atom_site_type_symbol
_atom_site_label
_atom_site_fract_x
_atom_site_fract_y
_atom_site_fract_z
_atom_site_U_iso_or_equiv
_atom_site_adp_type
_atom_site_calc_flag
_atom_site_refinement_flags
_atom_site_occupancy
Ni Ni1 0.772592(18) 0.16714(2) 0.246594(8) 0.01102(8) Uani d . 1
S S1 0.68423(4) 0.19568(5) 0.182645(17) 0.01360(12) Uani d . 1
S S2 0.85352(4) 0.19827(5) 0.31198(16) 0.01237(12) Uani d . 1
P P1 0.63179(4) 0.17818(5) 0.282642(18) 0.01542(13) Uani d . 1
P P2 0.90503(4) 0.23271(5) 0.211904(18) 0.01390(12) Uani d . 1
C C51 0.6351(2) 0.4897(3) 0.16926(12) 0.0499(8) Uani d . 1
H H67 0.6077 0.5571 0.1561 0.075 Uiso calc R 1
H H68 0.672 0.4498 0.1467 0.075 Uiso calc R 1
H H69 0.6798 0.5084 0.1946 0.075 Uiso calc R 1
O O2 0.93827(13) 0.45773(15) 0.31886(6) 0.0284(4) Uani d . 1
H H502 0.9381 0.3896 0.323 0.043 Uiso calc R 1
C C1 0.61867(16) 0.1225(2) 0.33852(7) 0.0215(5) Uani d . 1
H H1 0.6798 0.1353 0.3562 0.032 Uiso calc R 1
H H3 0.6058 0.0435 0.3366 0.032 Uiso calc R 1
H H2 0.5633 0.1588 0.3529 0.032 Uiso calc R 1
C C2 0.51399(16) 0.1378(2) 0.25614(8) 0.0251(6) Uani d . 1
H H5 0.513 0.0581 0.2518 0.038 Uiso calc R 1
H H4 0.506 0.1744 0.2271 0.038 Uiso calc R 1
H H6 0.4597 0.1592 0.2753 0.038 Uiso calc R 1
C C3 0.61404(17) 0.3243(2) 0.29232(9) 0.0253(5) Uani d . 1
H H7 0.5538 0.3355 0.3092 0.038 Uiso calc R 1
H H8 0.6076 0.3625 0.2636 0.038 Uiso calc R 1
H H9 0.6712 0.3536 0.3094 0.038 Uiso calc R 1
C C4 0.64532(14) 0.07840(18) 0.15142(7) 0.0118(4) Uani d . 1
C C5 0.66416(14) -0.03243(18) 0.16260(7) 0.0118(4) Uani d . 1
C C6 0.71438(15) -0.05889(18) 0.20624(7) 0.0120(4) Uani d . 1
C C7 0.81331(14) -0.02683(18) 0.21278(7) 0.0120(4) Uani d . 1
H H35 0.8515 -0.0073 0.1879 0.014 Uiso calc R 1
C C8 0.85556(14) -0.02358(18) 0.25551(7) 0.0114(4) Uani d . 1
H H34 0.9222 -0.0001 0.2597 0.014 Uiso calc R 1
C C9 0.80143(14) -0.05440(18) 0.29257(7) 0.0116(4) Uani d . 1
C C10 0.84269(14) -0.02652(18) 0.33755(7) 0.0117(4) Uani d . 1
C C11 0.87214(14) 0.08232(18) 0.34700(6) 0.0108(4) Uani d . 1
C C12 0.91948(14) 0.10374(18) 0.38909(7) 0.0117(4) Uani d . 1
C C13 0.92942(14) 0.02008(19) 0.42035(7) 0.0135(4) Uani d . 1
H H20 0.9606 0.0365 0.4484 0.016 Uiso calc R 1
C C14 0.89606(14) -0.08694(18) 0.41269(7) 0.0121(4) Uani d . 1
C C15 0.85439(14) -0.10817(18) 0.37037(7) 0.0116(4) Uani d . 1
H H10 0.8331 -0.1807 0.3635 0.014 Uiso calc R 1
C C16 0.90929(15) -0.17319(18) 0.44987(7) 0.0135(4) Uani d . 1
C C17 1.02044(15) -0.1841(2) 0.46255(7) 0.0168(5) Uani d . 1
H H13 1.0565 -0.2082 0.4364 0.025 Uiso calc R 1
H H12 1.0292 -0.2382 0.4866 0.025 Uiso calc R 1
H H11 1.0462 -0.1129 0.4727 0.025 Uiso calc R 1
C C18 0.87034(16) -0.28678(19) 0.43612(7) 0.0178(5) Uani d . 1
H H14 0.7996 -0.2818 0.4282 0.027 Uiso calc R 1
H H16 0.8802 -0.338 0.4611 0.027 Uiso calc R 1
H H15 0.9063 -0.3131 0.4103 0.027 Uiso calc R 1
C C19 0.85291(17) -0.1365(2) 0.49116(7) 0.0186(5) Uani d . 1
H H19 0.8757 -0.0634 0.5004 0.028 Uiso calc R 1
H H17 0.8654 -0.1886 0.5156 0.028 Uiso calc R 1
H H18 0.7818 -0.134 0.4838 0.028 Uiso calc R 1
C C20 0.96577(15) 0.21225(18) 0.39994(7) 0.0128(4) Uani d . 1
C C21 0.91589(15) 0.29302(19) 0.42381(7) 0.0146(4) Uani d . 1
C C22 0.80893(16) 0.2761(2) 0.43597(8) 0.0232(5) Uani d . 1
H H21 0.7868 0.3386 0.4536 0.035 Uiso calc R 1
H H23 0.8033 0.2086 0.4535 0.035 Uiso calc R 1
H H22 0.7675 0.2701 0.4086 0.035 Uiso calc R 1
C C23 0.96529(16) 0.38894(19) 0.43641(7) 0.0162(5) Uani d . 1
H H24 0.9312 0.4431 0.4528 0.019 Uiso calc R 1
C C24 1.06353(16) 0.40749(19) 0.42553(7) 0.0151(4) Uani d . 1
C C25 1.11838(17) 0.5094(2) 0.44095(8) 0.0223(5) Uani d . 1
H H26 1.1455 0.498 0.4713 0.033 Uiso calc R 1
H H25 1.0727 0.5718 0.4407 0.033 Uiso calc R 1
H H27 1.1725 0.5244 0.4208 0.033 Uiso calc R 1
C C26 1.11074(15) 0.32802(19) 0.40067(7) 0.0155(4) Uani d . 1
H H31 1.177 0.3405 0.3922 0.019 Uiso calc R 1
C C27 1.06428(15) 0.23078(19) 0.38779(7) 0.0139(4) Uani d . 1
C C28 1.12018(16) 0.1459(2) 0.36204(8) 0.0207(5) Uani d . 1
H H28 1.1828 0.1773 0.3524 0.031 Uiso calc R 1
H H30 1.0803 0.1231 0.3358 0.031 Uiso calc R 1
H H29 1.1338 0.0821 0.3812 0.031 Uiso calc R 1
C C29 0.70869(15) -0.10284(19) 0.28495(7) 0.0152(4) Uani d . 1
H H33 0.675 -0.1351 0.309 0.018 Uiso calc R 1
C C30 0.66551(15) -0.10385(19) 0.24206(7) 0.0152(4) Uani d . 1
H H32 0.6019 -0.1357 0.2373 0.018 Uiso calc R 1
C C31 0.63756(14) -0.11655(19) 0.13262(7) 0.0121(4) Uani d . 1
H H36 0.6496 -0.1906 0.1411 0.014 Uiso calc R 1
C C32 0.59402(14) -0.09498(18) 0.09081(7) 0.0122(4) Uani d . 1
C C33 0.57416(15) -0.18200(19) 0.05474(7) 0.0141(4) Uani d . 1
C C34 0.62783(17) -0.1495(2) 0.01204(7) 0.0196(5) Uani d . 1
H H37 0.6995 -0.1483 0.0183 0.029 Uiso calc R 1
H H38 0.6057 -0.0765 0.0023 0.029 Uiso calc R 1
H H39 0.6125 -0.203 -0.0116 0.029 Uiso calc R 1
C C35 0.61143(16) -0.29560(19) 0.06901(7) 0.0174(5) Uani d . 1
H H42 0.6829 -0.2923 0.0756 0.026 Uiso calc R 1
H H40 0.5981 -0.3481 0.0448 0.026 Uiso calc R 1
H H41 0.5772 -0.3191 0.0958 0.026 Uiso calc R 1
C C36 0.46180(16) -0.1891(2) 0.04428(8) 0.0197(5) Uani d . 1
H H44 0.449 -0.2446 0.0212 0.03 Uiso calc R 1
H H45 0.4376 -0.1177 0.0336 0.03 Uiso calc R 1
H H43 0.4275 -0.2094 0.0714 0.03 Uiso calc R 1
C C37 0.56874(14) 0.01369(19) 0.08189(7) 0.0135(4) Uani d . 1
H H57 0.5352 0.0301 0.0543 0.016 Uiso calc R 1
C C38 0.59006(14) 0.09961(19) 0.11126(7) 0.0127(4) Uani d . 1
C C39 0.54536(15) 0.20868(18) 0.10015(7) 0.0123(4) Uani d . 1
C C40 0.59506(15) 0.28938(19) 0.07614(7) 0.0148(4) Uani d . 1
C C41 0.54520(16) 0.38441(19) 0.06312(7) 0.0165(5) Uani d . 1
H H53 0.5795 0.439 0.0471 0.02 Uiso calc R 1
C C42 0.44625(16) 0.40186(19) 0.07294(7) 0.0155(5) Uani d . 1
C C43 0.39892(15) 0.32214(19) 0.09746(7) 0.0151(4) Uani d . 1
H H49 0.3321 0.3338 0.1052 0.018 Uiso calc R 1
C C44 0.44573(15) 0.22567(19) 0.11110(7) 0.0130(4) Uani d . 1
C C45 0.38802(16) 0.1394(2) 0.13550(8) 0.0194(5) Uani d . 1
H H47 0.3294 0.173 0.1483 0.029 Uiso calc R 1
H H48 0.4299 0.1078 0.1595 0.029 Uiso calc R 1
H H46 0.3673 0.0815 0.1145 0.029 Uiso calc R 1
C C46 0.39121(17) 0.5028(2) 0.05661(8) 0.0222(5) Uani d . 1
H H52 0.328 0.5083 0.0717 0.033 Uiso calc R 1
H H51 0.3787 0.4974 0.0243 0.033 Uiso calc R 1
H H50 0.4312 0.5682 0.0633 0.033 Uiso calc R 1
C C47 0.70173(16) 0.2730(2) 0.06384(8) 0.0227(5) Uani d . 1
H H56 0.7227 0.3343 0.0451 0.034 Uiso calc R 1
H H54 0.708 0.2041 0.0473 0.034 Uiso calc R 1
H H55 0.7437 0.2701 0.0911 0.034 Uiso calc R 1
C C48 0.92731(17) 0.1884(2) 0.15498(7) 0.0211(5) Uani d . 1
H H59 0.8644 0.1858 0.1379 0.032 Uiso calc R 1
H H60 0.9574 0.1152 0.1556 0.032 Uiso calc R 1
H H58 0.9722 0.2403 0.1409 0.032 Uiso calc R 1
C C49 1.02893(15) 0.2170(2) 0.23722(8) 0.0195(5) Uani d . 1
H H61 1.0775 0.2512 0.218 0.029 Uiso calc R 1
H H62 1.0442 0.1388 0.2407 0.029 Uiso calc R 1
H H63 1.0315 0.2525 0.2666 0.029 Uiso calc R 1
C C50 0.89221(17) 0.3801(2) 0.20560(8) 0.0234(5) Uani d . 1
H H64 0.9481 0.4088 0.1891 0.035 Uiso calc R 1
H H65 0.8914 0.4145 0.2352 0.035 Uiso calc R 1
H H66 0.8302 0.3967 0.1892 0.035 Uiso calc R 1
O O1 0.55600(17) 0.4222(2) 0.18455(8) 0.0528(6) Uani d . 1
H H501 0.5711 0.3558 0.1816 0.079 Uiso calc R 1
C C52 0.84811(18) 0.5023(2) 0.33255(9) 0.0299(6) Uani d . 1
H H72 0.8299 0.4688 0.3609 0.045 Uiso calc R 1
H H71 0.7962 0.4876 0.3097 0.045 Uiso calc R 1
H H70 0.8554 0.5818 0.3366 0.045 Uiso calc R 1

loop_
_atom_site_aniso_label
_atom_site_aniso_U_11
_atom_site_aniso_U_22
_atom_site_aniso_U_33
_atom_site_aniso_U_12
_atom_site_aniso_U_13
_atom_site_aniso_U_23
Ni1 0.01196(13) 0.01161(16) 0.00932(13) -0.00119(10) -0.00242(9) 0.00036(10)
S1 0.0176(2) 0.0112(3) 0.0116(2) -0.0001(2) -0.00527(18) -0.0005(2)
S2 0.0158(2) 0.0110(3) 0.0101(2) -0.00165(19) -0.00379(18) 0.00130(19)
P1 0.0126(2) 0.0191(3) 0.0144(3) -0.0008(2) -0.00135(19) -0.0014(2)
P2 0.0151(2) 0.0135(3) 0.0130(3) -0.0017(2) -0.00060(19) 0.0012(2)
C51 0.0435(17) 0.046(2) 0.060(2) 0.0065(16) 0.0007(15) 0.0013(17)
O2 0.0326(9) 0.0184(10) 0.0344(10) -0.0001(8) 0.0051(7) 0.0015(8)
C1 0.0174(10) 0.0301(15) 0.0173(11) 0.0011(10) 0.0034(8) 0.0008(10)
C2 0.0139(10) 0.0359(16) 0.0254(12) -0.0028(10) -0.0029(9) -0.0048(11)
C3 0.0222(11) 0.0239(15) 0.0298(13) 0.0058(10) -0.0005(10) -0.0043(11)
C4 0.0133(9) 0.0113(12) 0.0107(9) -0.0004(8) -0.0005(7) -0.0023(8)
C5 0.0115(9) 0.0135(12) 0.0103(9) -0.0001(8) -0.0015(7) -0.0009(8)
C6 0.0158(9) 0.0088(12) 0.0111(9) 0.0005(8) -0.0030(7) -0.0014(8)
C7 0.0148(9) 0.0093(12) 0.0120(10) 0.0015(8) 0.0004(7) -0.0009(8)
C8 0.0108(9) 0.0087(12) 0.0145(10) 0.0007(8) -0.0024(7) 0.0005(8)
C9 0.0150(9) 0.0088(11) 0.0107(9) 0.0009(8) -0.0032(7) 0.0002(8)
C10 0.0096(8) 0.0151(12) 0.0104(9) -0.0005(8) -0.0014(7) 0.0002(8)
C11 0.0098(9) 0.0110(12) 0.0114(9) -0.0012(8) -0.0011(7) 0.0024(8)
C12 0.0116(9) 0.0118(12) 0.0117(10) -0.0021(8) -0.0013(7) -0.0015(8)
C13 0.0143(9) 0.0165(13) 0.0094(9) -0.0007(8) -0.0034(7) 0.0004(8)
C14 0.0118(9) 0.0130(12) 0.0114(10) -0.0005(8) -0.0013(7) 0.0031(8)
C15 0.0118(9) 0.0111(12) 0.0119(9) -0.0023(8) -0.0010(7) 0.0009(8)
C16 0.0172(10) 0.0132(12) 0.0099(9) -0.0016(8) -0.0024(7) 0.0023(8)
C17 0.0189(10) 0.0167(13) 0.0144(10) 0.0006(9) -0.0060(8) 0.0010(9)
C18 0.0235(11) 0.0141(13) 0.0157(10) -0.0034(9) -0.0017(8) 0.0027(9)
C19 0.0254(11) 0.0180(13) 0.0126(10) -0.0008(9) 0.0020(8) 0.0032(9)
C20 0.0151(9) 0.0138(12) 0.0093(9) -0.0018(8) -0.0049(7) 0.0019(8)
C21 0.0169(10) 0.0157(12) 0.0112(10) -0.0012(8) -0.0005(8) 0.0003(8)
C22 0.0192(11) 0.0260(15) 0.0247(12) -0.0014(10) 0.0047(9) -0.0054(10)
C23 0.0213(10) 0.0136(13) 0.0138(10) 0.0024(9) -0.0007(8) -0.0026(9)
C24 0.0199(10) 0.0118(12) 0.0131(10) -0.0023(8) -0.0053(8) 0.0010(8)
C25 0.0286(12) 0.0152(14) 0.0225(12) -0.0056(10) -0.0052(9) -0.0013(10)
C26 0.0139(9) 0.0163(13) 0.0162(10) -0.0022(8) -0.0029(8) 0.0016(9)
C27 0.0153(9) 0.0131(12) 0.0128(10) 0.0002(8) -0.0039(7) 0.0003(8)
C28 0.0161(10) 0.0201(14) 0.0259(12) 0.0000(9) 0.0004(9) -0.0067(10)
C29 0.0192(10) 0.0137(13) 0.0125(10) -0.0052(9) -0.0008(8) 0.0024(8)
C30 0.0160(10) 0.0147(13) 0.0147(10) -0.0052(8) -0.0031(8) 0.0012(8)
C31 0.0115(9) 0.0114(12) 0.0132(10) -0.0009(8) 0.0001(7) 0.0003(8)
C32 0.0122(9) 0.0123(12) 0.0121(10) 0.0000(8) -0.0004(7) -0.0019(8)
C33 0.0172(10) 0.0130(12) 0.0117(10) 0.0004(8) -0.0044(8) -0.0022(8)
C34 0.0290(12) 0.0175(13) 0.0122(10) 0.0008(10) 0.0006(9) -0.0026(9)
C35 0.0224(11) 0.0141(13) 0.0153(10) 0.0009(9) -0.0046(8) -0.0022(9)
C36 0.0193(10) 0.0166(13) 0.0227(12) 0.0005(9) -0.0091(9) -0.0033(9)
C37 0.0140(9) 0.0170(13) 0.0090(9) 0.0001(8) -0.0046(7) -0.0004(8)
C38 0.0114(9) 0.0147(13) 0.0119(10) 0.0006(8) -0.0008(7) 0.0011(8)
C39 0.0155(9) 0.0125(12) 0.0086(9) 0.0006(8) -0.0037(7) -0.0019(8)
C40 0.0163(10) 0.0167(13) 0.0112(10) 0.0000(8) -0.0021(7) 0.0006(8)
C41 0.0222(10) 0.0132(13) 0.0139(10) -0.0022(9) -0.0009(8) 0.0028(9)
C42 0.0211(10) 0.0130(12) 0.0122(10) 0.0030(9) -0.0046(8) -0.0025(8)
C43 0.0148(9) 0.0168(13) 0.0135(10) 0.0027(8) -0.0022(7) -0.0025(9)
C44 0.0156(9) 0.0129(12) 0.0102(9) -0.0013(8) -0.0026(7) -0.0021(8)
C45 0.0158(10) 0.0192(14) 0.0231(12) -0.0003(9) -0.0002(8) 0.0035(10)
C46 0.0289(12) 0.0158(14) 0.0216(12) 0.0057(10) -0.0028(9) 0.0023(10)
C47 0.0199(11) 0.0269(15) 0.0215(12) 0.0035(10) 0.0030(9) 0.0073(10)
C48 0.0210(11) 0.0266(15) 0.0158(11) -0.0034(10) 0.0022(8) 0.0008(10)
C49 0.0134(10) 0.0231(14) 0.0219(11) -0.0030(9) -0.0008(8) 0.0022(10)
C50 0.0254(12) 0.0131(13) 0.0317(13) -0.0041(10) -0.0008(10) 0.0050(10)
O1 0.0552(14) 0.0465(15) 0.0570(15) 0.0083(12) 0.0051(11) -0.0048(13)
C52 0.0266(12) 0.0259(16) 0.0371(15) -0.0024(11) 0.0006(11) -0.0020(12)

loop_
_atom_type_symbol
_atom_type_description
_atom_type_scat_dispersion_real
_atom_type_scat_dispersion_imag
_atom_type_scat_source
C C 0.0033 0.0016 'International Tables Vol C Tables 4.2.6.8 and 6.1.1.4'
H H 0.0000 0.0000 'International Tables Vol C Tables 4.2.6.8 and 6.1.1.4'
O O 0.0106 0.0060 'International Tables Vol C Tables 4.2.6.8 and 6.1.1.4'
P P 0.1023 0.0942 'International Tables Vol C Tables 4.2.6.8 and 6.1.1.4'
S S 0.1246 0.1234 'International Tables Vol C Tables 4.2.6.8 and 6.1.1.4'
Ni Ni 0.3393 1.1124 'International Tables Vol C Tables 4.2.6.8 and 6.1.1.4'

loop_
_geom_angle_atom_site_label_1
_geom_angle_atom_site_label_2
_geom_angle_atom_site_label_3
_geom_angle
P1 Ni1 P2 155.65(3)
P1 Ni1 S2 88.14(2)
P2 Ni1 S2 88.25(2)
P1 Ni1 S1 87.95(2)
P2 Ni1 S1 87.76(2)
S2 Ni1 S1 161.17(2)
C4 S1 Ni1 117.59(7)
C11 S2 Ni1 115.93(7)
C1 P1 C3 101.63(12)
C1 P1 C2 101.01(11)
C3 P1 C2 102.44(12)
C1 P1 Ni1 122.26(7)
C3 P1 Ni1 104.80(8)
C2 P1 Ni1 121.43(8)
C50 P2 C48 102.38(12)
C50 P2 C49 103.32(11)
C48 P2 C49 100.45(11)
C50 P2 Ni1 109.03(8)
C48 P2 Ni1 118.98(8)
C49 P2 Ni1 120.29(8)
O1 C51 H67 109.5
O1 C51 H68 109.5
H67 C51 H68 109.5
O1 C51 H69 109.5
H67 C51 H69 109.5
H68 C51 H69 109.5
C52 O2 H502 109.5
P1 C1 H1 109.5
P1 C1 H3 109.5
H1 C1 H3 109.5
P1 C1 H2 109.5
H1 C1 H2 109.5
H3 C1 H2 109.5
P1 C2 H5 109.5
P1 C2 H4 109.5
H5 C2 H4 109.5
P1 C2 H6 109.5
H5 C2 H6 109.5
H4 C2 H6 109.5
P1 C3 H7 109.5
P1 C3 H8 109.5
H7 C3 H8 109.5
P1 C3 H9 109.5
H7 C3 H9 109.5
H8 C3 H9 109.5
C5 C4 C38 117.46(19)
C5 C4 S1 126.57(15)
C38 C4 S1 115.98(17)
C31 C5 C4 120.45(18)
C31 C5 C6 120.27(19)
C4 C5 C6 119.27(18)
C30 C6 C7 118.45(18)
C30 C6 C5 123.25(18)
C7 C6 C5 118.00(18)
C8 C7 C6 120.09(19)
C8 C7 H35 120.0
C6 C7 H35 120.0
C7 C8 C9 120.94(18)
C7 C8 H34 119.5
C9 C8 H34 119.5
C29 C9 C8 118.17(18)
C29 C9 C10 123.76(18)
C8 C9 C10 117.91(18)
C15 C10 C11 120.07(18)
C15 C10 C9 120.32(19)
C11 C10 C9 119.59(19)
C10 C11 C12 117.86(19)
C10 C11 S2 126.65(15)
C12 C11 S2 115.47(16)
C13 C12 C11 119.68(19)
C13 C12 C20 118.20(17)
C11 C12 C20 121.99(19)
C12 C13 C14 123.47(18)
C12 C13 H20 118.3
C14 C13 H20 118.3
C15 C14 C13 116.21(19)
C15 C14 C16 124.4(2)
C13 C14 C16 119.34(18)
C14 C15 C10 122.5(2)
C14 C15 H10 118.7
C10 C15 H10 118.7
C18 C16 C14 113.07(17)
C18 C16 C19 107.72(18)
C14 C16 C19 109.47(18)
C18 C16 C17 108.15(18)
C14 C16 C17 109.12(17)
C19 C16 C17 109.24(17)
C16 C17 H13 109.5
C16 C17 H12 109.5
H13 C17 H12 109.5
C16 C17 H11 109.5
H13 C17 H11 109.5
H12 C17 H11 109.5
C16 C18 H14 109.5
C16 C18 H16 109.5
H14 C18 H16 109.5
C16 C18 H15 109.5
H14 C18 H15 109.5
H16 C18 H15 109.5
C16 C19 H19 109.5
C16 C19 H17 109.5
H19 C19 H17 109.5
C16 C19 H18 109.5
H19 C19 H18 109.5
H17 C19 H18 109.5
C21 C20 C27 119.5(2)
C21 C20 C12 121.88(18)
C27 C20 C12 118.56(19)
C23 C21 C20 119.61(19)
C23 C21 C22 120.1(2)
C20 C21 C22 120.3(2)
C21 C22 H21 109.5
C21 C22 H23 109.5
H21 C22 H23 109.5
C21 C22 H22 109.5
H21 C22 H22 109.5
H23 C22 H22 109.5
C21 C23 C24 121.6(2)
C21 C23 H24 119.2
C24 C23 H24 119.2
C26 C24 C23 117.9(2)
C26 C24 C25 120.5(2)
C23 C24 C25 121.5(2)
C24 C25 H26 109.5
C24 C25 H25 109.5
H26 C25 H25 109.5
C24 C25 H27 109.5
H26 C25 H27 109.5
H25 C25 H27 109.5
C27 C26 C24 122.2(2)
C27 C26 H31 118.9
C24 C26 H31 118.9
C26 C27 C20 119.2(2)
C26 C27 C28 119.88(19)
C20 C27 C28 121.0(2)
C27 C28 H28 109.5
C27 C28 H30 109.5
H28 C28 H30 109.5
C27 C28 H29 109.5
H28 C28 H29 109.5
H30 C28 H29 109.5
C30 C29 C9 120.11(19)
C30 C29 H33 119.9
C9 C29 H33 119.9
C6 C30 C29 120.81(19)
C6 C30 H32 119.6
C29 C30 H32 119.6
C32 C31 C5 122.0(2)
C32 C31 H36 119.0
C5 C31 H36 119.0
C37 C32 C31 116.55(19)
C37 C32 C33 119.16(18)
C31 C32 C33 124.3(2)
C32 C33 C35 112.40(17)
C32 C33 C36 109.37(17)
C35 C33 C36 108.63(18)
C32 C33 C34 109.28(18)
C35 C33 C34 107.77(18)
C36 C33 C34 109.34(17)
C33 C34 H37 109.5
C33 C34 H38 109.5
H37 C34 H38 109.5
C33 C34 H39 109.5
H37 C34 H39 109.5
H38 C34 H39 109.5
C33 C35 H42 109.5
C33 C35 H40 109.5
H42 C35 H40 109.5
C33 C35 H41 109.5
H42 C35 H41 109.5
H40 C35 H41 109.5
C33 C36 H44 109.5
C33 C36 H45 109.5
H44 C36 H45 109.5
C33 C36 H43 109.5
H44 C36 H43 109.5
H45 C36 H43 109.5
C32 C37 C38 123.37(18)
C32 C37 H57 118.3
C38 C37 H57 118.3
C37 C38 C4 119.4(2)
C37 C38 C39 117.04(17)
C4 C38 C39 123.33(19)
C40 C39 C44 119.5(2)
C40 C39 C38 122.83(18)
C44 C39 C38 117.47(19)
C41 C40 C39 119.54(19)
C41 C40 C47 119.9(2)
C39 C40 C47 120.5(2)
C40 C41 C42 121.9(2)
C40 C41 H53 119.1
C42 C41 H53 119.1
C43 C42 C41 117.8(2)
C43 C42 C46 120.8(2)
C41 C42 C46 121.4(2)
C42 C43 C44 122.4(2)
C42 C43 H49 118.8
C44 C43 H49 118.8
C43 C44 C39 119.0(2)
C43 C44 C45 119.58(19)
C39 C44 C45 121.4(2)
C44 C45 H47 109.5
C44 C45 H48 109.5
H47 C45 H48 109.5
C44 C45 H46 109.5
H47 C45 H46 109.5
H48 C45 H46 109.5
C42 C46 H52 109.5
C42 C46 H51 109.5
H52 C46 H51 109.5
C42 C46 H50 109.5
H52 C46 H50 109.5
H51 C46 H50 109.5
C40 C47 H56 109.5
C40 C47 H54 109.5
H56 C47 H54 109.5
C40 C47 H55 109.5
H56 C47 H55 109.5
H54 C47 H55 109.5
P2 C48 H59 109.5
P2 C48 H60 109.5
H59 C48 H60 109.5
P2 C48 H58 109.5
H59 C48 H58 109.5
H60 C48 H58 109.5
P2 C49 H61 109.5
P2 C49 H62 109.5
H61 C49 H62 109.5
P2 C49 H63 109.5
H61 C49 H63 109.5
H62 C49 H63 109.5
P2 C50 H64 109.5
P2 C50 H65 109.5
H64 C50 H65 109.5
P2 C50 H66 109.5
H64 C50 H66 109.5
H65 C50 H66 109.5
C51 O1 H501 109.5
O2 C52 H72 109.5
O2 C52 H71 109.5
H72 C52 H71 109.5
O2 C52 H70 109.5
H72 C52 H70 109.5
H71 C52 H70 109.5

loop_
_geom_bond_atom_site_label_1
_geom_bond_atom_site_label_2
_geom_bond_distance
Ni1 P1 2.2199(6)
Ni1 P2 2.2435(6)
Ni1 S2 2.2449(5)
Ni1 S1 2.2519(5)
S1 C4 1.779(2)
S2 C11 1.773(2)
P1 C1 1.819(2)
P1 C3 1.822(3)
P1 C2 1.824(2)
P2 C50 1.815(2)
P2 C48 1.822(2)
P2 C49 1.826(2)
C51 O1 1.436(4)
C51 H67 0.98
C51 H68 0.98
C51 H69 0.98
O2 C52 1.407(3)
O2 H502 0.84
C1 H1 0.98
C1 H3 0.98
C1 H2 0.98
C2 H5 0.98
C2 H4 0.98
C2 H6 0.98
C3 H7 0.98
C3 H8 0.98
C3 H9 0.98
C4 C5 1.413(3)
C4 C38 1.419(3)
C5 C31 1.402(3)
C5 C6 1.489(3)
C6 C30 1.389(3)
C6 C7 1.401(3)
C7 C8 1.385(3)
C7 H35 0.95
C8 C9 1.399(3)
C8 H34 0.95
C9 C29 1.397(3)
C9 C10 1.481(3)
C10 C15 1.404(3)
C10 C11 1.411(3)
C11 C12 1.420(3)
C12 C13 1.388(3)
C12 C20 1.495(3)
C13 C14 1.397(3)
C13 H20 0.95
C14 C15 1.395(3)
C14 C16 1.538(3)
C15 H10 0.95
C16 C18 1.533(3)
C16 C19 1.538(3)
C16 C17 1.543(3)
C17 H13 0.98
C17 H12 0.98
C17 H11 0.98
C18 H14 0.98
C18 H16 0.98
C18 H15 0.98
C19 H19 0.98
C19 H17 0.98
C19 H18 0.98
C20 C21 1.401(3)
C20 C27 1.409(3)
C21 C23 1.392(3)
C21 C22 1.515(3)
C22 H21 0.98
C22 H23 0.98
C22 H22 0.98
C23 C24 1.395(3)
C23 H24 0.95
C24 C26 1.389(3)
C24 C25 1.511(3)
C25 H26 0.98
C25 H25 0.98
C25 H27 0.98
C26 C27 1.390(3)
C26 H31 0.95
C27 C28 1.507(3)
C28 H28 0.98
C28 H30 0.98
C28 H29 0.98
C29 C30 1.394(3)
C29 H33 0.95
C30 H32 0.95
C31 C32 1.392(3)
C31 H36 0.95
C32 C37 1.392(3)
C32 C33 1.531(3)
C33 C35 1.530(3)
C33 C36 1.543(3)
C33 C34 1.541(3)
C34 H37 0.98
C34 H38 0.98
C34 H39 0.98
C35 H42 0.98
C35 H40 0.98
C35 H41 0.98
C36 H44 0.98
C36 H45 0.98
C36 H43 0.98
C37 C38 1.392(3)
C37 H57 0.95
C38 C39 1.493(3)
C39 C40 1.402(3)
C39 C44 1.410(3)
C40 C41 1.390(3)
C40 C47 1.512(3)
C41 C42 1.394(3)
C41 H53 0.95
C42 C43 1.386(3)
C42 C46 1.511(3)
C43 C44 1.391(3)
C43 H49 0.95
C44 C45 1.511(3)
C45 H47 0.98
C45 H48 0.98
C45 H46 0.98
C46 H52 0.98
C46 H51 0.98
C46 H50 0.98
C47 H56 0.98
C47 H54 0.98
C47 H55 0.98
C48 H59 0.98
C48 H60 0.98
C48 H58 0.98
C49 H61 0.98
C49 H62 0.98
C49 H63 0.98
C50 H64 0.98
C50 H65 0.98
C50 H66 0.98
O1 H501 0.84
C52 H72 0.98
C52 H71 0.98
C52 H70 0.98

loop_
_geom_torsion_atom_site_label_1
_geom_torsion_atom_site_label_2
_geom_torsion_atom_site_label_3
_geom_torsion_atom_site_label_4
_geom_torsion
P1 Ni1 S1 C4 -94.99(8)
P2 Ni1 S1 C4 108.99(8)
S2 Ni1 S1 C4 -173.10(9)
P1 Ni1 S2 C11 82.53(8)
P2 Ni1 S2 C11 -121.55(8)
S1 Ni1 S2 C11 160.62(9)
P2 Ni1 P1 C1 -119.95(11)
S2 Ni1 P1 C1 -38.34(10)
S1 Ni1 P1 C1 160.08(10)
P2 Ni1 P1 C3 -5.54(11)
S2 Ni1 P1 C3 76.07(9)
S1 Ni1 P1 C3 -85.51(9)
P2 Ni1 P1 C2 109.47(12)
S2 Ni1 P1 C2 -168.92(11)
S1 Ni1 P1 C2 29.50(11)
P1 Ni1 P2 C50 -6.93(11)
S2 Ni1 P2 C50 -88.52(9)
S1 Ni1 P2 C50 73.08(9)
P1 Ni1 P2 C48 -123.70(10)
S2 Ni1 P2 C48 154.72(10)
S1 Ni1 P2 C48 -43.69(10)
P1 Ni1 P2 C49 111.99(11)
S2 Ni1 P2 C49 30.40(10)
S1 Ni1 P2 C49 -168.00(10)
Ni1 S1 C4 C5 0.0(2)
Ni1 S1 C4 C38 -179.83(13)
C38 C4 C5 C31 6.3(3)
S1 C4 C5 C31 -173.54(15)
C38 C4 C5 C6 -174.87(18)
S1 C4 C5 C6 5.3(3)
C31 C5 C6 C30 -74.8(3)
C4 C5 C6 C30 106.4(3)
C31 C5 C6 C7 111.7(2)
C4 C5 C6 C7 -67.2(3)
C30 C6 C7 C8 -10.4(3)
C5 C6 C7 C8 163.5(2)
C6 C7 C8 C9 1.5(3)
C7 C8 C9 C29 8.7(3)
C7 C8 C9 C10 -167.0(2)
C29 C9 C10 C15 57.6(3)
C8 C9 C10 C15 -127.0(2)
C29 C9 C10 C11 -123.7(2)
C8 C9 C10 C11 51.7(3)
C15 C10 C11 C12 4.3(3)
C9 C10 C11 C12 -174.45(18)
C15 C10 C11 S2 -174.04(15)
C9 C10 C11 S2 7.2(3)
Ni1 S2 C11 C10 1.0(2)
Ni1 S2 C11 C12 -177.32(12)
C10 C11 C12 C13 -4.2(3)
S2 C11 C12 C13 174.32(15)
C10 C11 C12 C20 171.46(18)
S2 C11 C12 C20 -10.0(3)
C11 C12 C13 C14 0.8(3)
C20 C12 C13 C14 -174.99(19)
C12 C13 C14 C15 2.4(3)
C12 C13 C14 C16 -179.07(19)
C13 C14 C15 C10 -2.3(3)
C16 C14 C15 C10 179.26(19)
C11 C10 C15 C14 -1.0(3)
C9 C10 C15 C14 177.70(18)
C15 C14 C16 C18 -0.8(3)
C13 C14 C16 C18 -179.18(18)
C15 C14 C16 C19 -120.9(2)
C13 C14 C16 C19 60.7(2)
C15 C14 C16 C17 119.6(2)
C13 C14 C16 C17 -58.8(2)
C13 C12 C20 C21 -87.0(3)
C11 C12 C20 C21 97.3(2)
C13 C12 C20 C27 89.5(2)
C11 C12 C20 C27 -86.2(2)
C27 C20 C21 C23 -2.0(3)
C12 C20 C21 C23 174.48(19)
C27 C20 C21 C22 178.15(19)
C12 C20 C21 C22 -5.4(3)
C20 C21 C23 C24 0.6(3)
C22 C21 C23 C24 -179.6(2)
C21 C23 C24 C26 1.4(3)
C21 C23 C24 C25 -177.3(2)
C23 C24 C26 C27 -2.0(3)
C25 C24 C26 C27 176.7(2)
C24 C26 C27 C20 0.6(3)
C24 C26 C27 C28 -178.1(2)
C21 C20 C27 C26 1.4(3)
C12 C20 C27 C26 -175.15(19)
C21 C20 C27 C28 -179.88(19)
C12 C20 C27 C28 3.5(3)
C8 C9 C29 C30 -10.1(3)
C10 C9 C29 C30 165.4(2)
C7 C6 C30 C29 9.0(3)
C5 C6 C30 C29 -164.5(2)
C9 C29 C30 C6 1.2(3)
C4 C5 C31 C32 1.4(3)
C6 C5 C31 C32 -177.47(18)
C5 C31 C32 C37 -6.4(3)
C5 C31 C32 C33 172.79(19)
C37 C32 C33 C35 176.84(18)
C31 C32 C33 C35 -2.3(3)
C37 C32 C33 C36 -62.4(2)
C31 C32 C33 C36 118.4(2)
C37 C32 C33 C34 57.2(2)
C31 C32 C33 C34 -121.9(2)
C31 C32 C37 C38 3.8(3)
C33 C32 C37 C38 -175.40(19)
C32 C37 C38 C4 3.8(3)
C32 C37 C38 C39 -171.20(19)
C5 C4 C38 C37 -8.7(3)
S1 C4 C38 C37 171.13(15)
C5 C4 C38 C39 165.93(19)
S1 C4 C38 C39 -14.2(3)
C37 C38 C39 C40 -93.9(2)
C4 C38 C39 C40 91.4(3)
C37 C38 C39 C44 80.3(2)
C4 C38 C39 C44 -94.4(2)
C44 C39 C40 C41 -0.6(3)
C38 C39 C40 C41 173.49(19)
C44 C39 C40 C47 -179.78(19)
C38 C39 C40 C47 -5.7(3)
C39 C40 C41 C42 -0.5(3)
C47 C40 C41 C42 178.7(2)
C40 C41 C42 C43 1.8(3)
C40 C41 C42 C46 -176.8(2)
C41 C42 C43 C44 -1.9(3)
C46 C42 C43 C44 176.7(2)
C42 C43 C44 C39 0.8(3)
C42 C43 C44 C45 -176.6(2)
C40 C39 C44 C43 0.4(3)
C38 C39 C44 C43 -173.95(18)
C40 C39 C44 C45 177.82(19)
C38 C39 C44 C45 3.4(3)
